data_4346695
loop_
_publ_author_name
'Wu, Jing-Yun'
'Chang, Ching-Yun'
'Tsai, Chi-Jou'
'Lee, Jey-Jau'

_publ_section_title
;
 Reversible Single-Crystal to Single-Crystal Transformations of a
 Zn(II)-Salicyaldimine Coordination Polymer Accompanying Changes in
 Coordination Sphere and Network Dimensionality upon Dehydration and
 Rehydration.
;
_journal_issue 22
_journal_name_full 'Inorganic chemistry'
_journal_page_first 10918
_journal_page_last 10924
_journal_paper_doi 10.1021/acs.inorgchem.5b01963
_journal_volume 54
_journal_year 2015
_chemical_formula_sum 'C14 H10 N2 O3 Zn'
_chemical_formula_weight 319.6
_space_group_IT_number 14
_space_group_name_Hall '-P 2ybc'
_space_group_name_H-M_alt 'P 1 21/c 1'
_symmetry_cell_setting monoclinic
_symmetry_Int_Tables_number 14
_symmetry_space_group_name_Hall '-P 2ybc'
_symmetry_space_group_name_H-M 'P 1 21/c 1'
_cell_angle_alpha 90
_cell_angle_beta 111.071(5)
_cell_angle_gamma 90
_cell_formula_units_Z 4
_cell_length_a 7.0274(3)
_cell_length_b 14.6548(6)
_cell_length_c 12.4091(7)
_cell_measurement_temperature 450
_cell_volume 1192.50(11)
_diffrn_ambient_temperature 450
_diffrn_radiation_probe x-ray
_diffrn_radiation_wavelength 0.77491
_exptl_absorpt_coefficient_mu 2.686
_exptl_crystal_density_diffrn 1.7797
_exptl_crystal_F_000 648
_pd_instr_location ' ?'
_pd_meas_2theta_range_inc 0.01
_pd_meas_2theta_range_max 52.490
_pd_meas_2theta_range_min 3.500
_pd_meas_number_of_points 4900
_pd_proc_2theta_range_inc 0.01
_pd_proc_2theta_range_max 50
_pd_proc_2theta_range_min 3.5
_pd_proc_ls_background_function 'Manual background'
_pd_proc_ls_pref_orient_corr 'Sasa & Uda'
_pd_proc_ls_profile_function Pseudo-Voigt
_pd_proc_ls_prof_R_factor 0.0145
_pd_proc_ls_prof_wR_expected 0.0157
_pd_proc_ls_prof_wR_factor 0.0200
_refine_ls_goodness_of_fit_all 1.28
_refine_ls_hydrogen_treatment constr
_refine_ls_number_constraints 0
_refine_ls_number_parameters 92
_refine_ls_number_restraints 33
_refine_ls_R_factor_all 0.0446
_refine_ls_R_factor_gt 0.0446
_refine_ls_shift/su_max 1.3363
_refine_ls_shift/su_mean 0.3572
_refine_ls_weighting_scheme sigma
_refine_ls_wR_factor_all 0.0499
_refine_ls_wR_factor_gt 0.0499
_cod_data_source_file ic5b01963_si_003.cif
_cod_data_source_block cpd_1'
_cod_depositor_comments
;
The following automatic conversions were performed:

data item '_diffrn_radiation_probe' value 'X-ray' was changed to
'x-ray' in accordance with the
/home/saulius/struct/COD-crude-data/automatic-downloads/DataCite-retrospective/ACS/depositions/lib/dictionaries/cif_core.dic
dictionary named 'cif_core.dic' version 2.4.2 last updated on
2011-04-26.

Automatic conversion script
Id: cif_fix_values 6909 2019-04-08 15:41:33Z antanas 
;
_cod_original_sg_symbol_Hall '-P 2ycb'
_cod_original_formula_sum 'C14 H10 N2 O3 Zn1'
_cod_database_code 4346695

loop_
_symmetry_equiv_pos_site_id
_symmetry_equiv_pos_as_xyz
1 x,y,z
2 -x,y+1/2,-z+1/2
3 -x,-y,-z
4 x,-y+1/2,z+1/2

loop_
_atom_site_label
_atom_site_type_symbol
_atom_site_fract_x
_atom_site_fract_y
_atom_site_fract_z
_atom_site_adp_type
_atom_site_U_iso_or_equiv
_atom_site_site_symmetry_multiplicity
_atom_site_occupancy
_atom_site_calc_flag
Zn1 Zn 0.5241(8) 0.0382(3) 0.1270(3) Uani 0.055(2) 4 1 d
O1 O 0.413(2) 0.0844(9) -0.0348(16) Uiso 0.037(7) 4 1 d
O2 O -0.279(3) 0.3589(12) -0.3315(18) Uiso 0.034(8) 4 1 d
O3 O -0.409(3) 0.3257(13) -0.1948(17) Uiso 0.066(8) 4 1 d
N1 N 0.250(4) 0.0372(18) 0.147(2) Uiso 0.122(14) 4 1 d
N2 N 0.54959 -0.03649 0.27708 Uiso 0.121(15) 4 1 d
C1 C 0.086(4) 0.1347(17) -0.031(3) Uiso 0.012(11) 4 1 d
C2 C 0.214(3) 0.1284(13) -0.106(2) Uiso 0.034(12) 4 1 d
C3 C 0.199(2) 0.1781(16) -0.1943(17) Uiso 0.021(11) 4 1 d
C4 C 0.072(4) 0.2394(17) -0.227(2) Uiso 0.047(13) 4 1 d
C5 C -0.073(4) 0.2514(14) -0.184(2) Uiso 0.010(10) 4 1 d
C6 C -0.099(4) 0.1935(16) -0.098(2) Uiso 0.015(9) 4 1 d
C7 C 0.071(3) 0.0965(13) 0.0667(18) Uiso 0.005(9) 4 1 d
C8 C -0.303(4) 0.3062(9) -0.259(3) Uiso 0.043(11) 4 1 d
C9 C 0.221(3) 0.0051(17) 0.234(3) Uiso 0.34(4) 4 1 d
C10 C 0.392(6) -0.0529(13) 0.302(2) Uiso 0.22(3) 4 1 d
C11 C 0.379(4) -0.1034(13) 0.405(2) Uiso 0.066(14) 4 1 d
C12 C 0.557(3) -0.1267(11) 0.467(2) Uiso 0.035(12) 4 1 d
C13 C 0.754(3) -0.1141(11) 0.457(2) Uiso 0.005(11) 4 1 d
C14 C 0.744(4) -0.0654(12) 0.353(2) Uiso 0.051(13) 4 1 d
H3 H 0.288231 0.166752 -0.235837 Uiso 0.0253 4 1 d
H4 H 0.079477 0.280321 -0.285596 Uiso 0.0564 4 1 d
H6 H -0.223398 0.191751 -0.082194 Uiso 0.0179 4 1 d
H7 H -0.048223 0.106312 0.085513 Uiso 0.0058 4 1 d
H9a H 0.0977 -0.029975 0.209198 Uiso 0.4078 4 1 d
H9b H 0.205528 0.054181 0.281147 Uiso 0.4078 4 1 d
H11 H 0.256918 -0.115458 0.420752 Uiso 0.0786 4 1 d
H12 H 0.562799 -0.159746 0.535411 Uiso 0.0425 4 1 d
H13 H 0.879572 -0.135561 0.514077 Uiso 0.0064 4 1 d
H14 H 0.864735 -0.053422 0.335805 Uiso 0.0614 4 1 d

loop_
_atom_site_aniso_label
_atom_site_aniso_type_symbol
_atom_site_aniso_U_11
_atom_site_aniso_U_22
_atom_site_aniso_U_33
_atom_site_aniso_U_12
_atom_site_aniso_U_13
_atom_site_aniso_U_23
Zn1 Zn 0.051(4) 0.079(4) 0.020(3) -0.042(4) -0.006(3) 0.000(4)

loop_
_atom_type_symbol
_atom_type_scat_dispersion_real
_atom_type_scat_dispersion_imag
_atom_type_scat_source
C 0.0043 0.0021 'International Tables Vol C tables 4.2.6.8 and 6.1.1.1'
H 0.0000 0.0000 'International Tables Vol C tables 4.2.6.8 and 6.1.1.1'
N 0.0082 0.0042 'International Tables Vol C tables 4.2.6.8 and 6.1.1.1'
O 0.0139 0.0075 'International Tables Vol C tables 4.2.6.8 and 6.1.1.1'
Zn 0.2309 1.6702 'International Tables Vol C tables 4.2.6.8 and 6.1.1.1'

loop_
_restr_distance_atom_site_label_1
_restr_distance_atom_site_label_2
_restr_distance_target
_restr_distance_target_weight_param
Zn1 O1 2 0.05
Zn1 N1 2 0.05
Zn1 N2 2.14 0.05
N2 C14 1.31 0.05
N2 C10 1.31 0.05
O2 C8 1.26 0.05
O3 C8 1.26 0.05
N1 C7 1.32 0.05
O1 C2 1.32 0.05
N1 C9 1.42 0.05
C1 C2 1.42 0.05
C1 C6 1.42 0.05
C1 C7 1.42 0.05
C2 C3 1.42 0.05
C12 C13 1.42 0.05
C13 C14 1.42 0.05
C5 C6 1.42 0.05
C3 C4 1.42 0.05
C4 C5 1.42 0.05
C5 C8 1.52 0.05
C9 C10 1.52 0.05
C10 C11 1.388 0.04
C11 C12 1.388 0.04
